data_7003899
loop_
_publ_author_name
'Hill, Michael S.'
'Hitchcock, Peter B.'
'Pongtavornpinyo, Ruti'

_publ_section_title
;
 Organoiron compounds derived from the indium &#x2018;carbene
 analogues&#x2019;, [In{N(Ar)C(Me)}2CH] (Ar = dipp = 2,6-iPr2C6H3; =
 Mes = 2,4,6-Me3C6H2)
;
_journal_issue 21
_journal_name_full 'Dalton Transactions'
_journal_page_first 2854
_journal_page_last 2860
_journal_paper_doi 10.1039/b801160e
_journal_year 2008
_chemical_compound_source 'synthesis as described'
_chemical_formula_moiety 'C30 H34 Fe I In N2 O2'
_chemical_formula_sum 'C30 H34 Fe I In N2 O2'
_chemical_formula_weight 752.16
_chemical_name_systematic
;
?
;
_space_group_IT_number 2
_symmetry_cell_setting triclinic
_symmetry_Int_Tables_number 2
_symmetry_space_group_name_Hall '-P 1'
_symmetry_space_group_name_H-M 'P -1'
_atom_sites_solution_hydrogens geom
_atom_sites_solution_primary direct
_atom_sites_solution_secondary difmap
_audit_conform_dict_location ftp://ftp.iucr.org/pub/cif_core.dic
_audit_conform_dict_name cif_core.dic
_audit_conform_dict_version 2.3
_audit_creation_date 2005-03-18T15:43:47-00:00
_audit_creation_method 'WinGX routine CIF_UPDATE'
_cell_angle_alpha 77.283(2)
_cell_angle_beta 76.552(2)
_cell_angle_gamma 83.664(2)
_cell_formula_units_Z 2
_cell_length_a 9.3068(3)
_cell_length_b 9.7660(3)
_cell_length_c 17.5106(5)
_cell_measurement_reflns_used 16886
_cell_measurement_temperature 173(2)
_cell_measurement_theta_max 26.022
_cell_measurement_theta_min 3.395
_cell_measurement_wavelength 0.71073
_cell_volume 1506.99(8)
_computing_cell_refinement 'HKL Scalepack (Otwinowski & Minor 1997)'
_computing_data_collection 'Collect (Nonius BV, 1997-2000)'
_computing_data_reduction 'HKL Denzo and Scalepack (Otwinowski & Minor 1997)'
_computing_molecular_graphics 'Ortep-3 for Windows (Farrugia, 1997)'
_computing_publication_material 'WinGX publication routines (Farrugia, 1999)'
_computing_structure_refinement 'SHELXL-97 (Sheldrick, 1997)'
_computing_structure_solution 'SHELXS-86 (Sheldrick, 1986)'
_diffrn_ambient_temperature 173(2)
_diffrn_detector 'CCD plate'
_diffrn_detector_area_resol_mean 9
_diffrn_measured_fraction_theta_full 0.959
_diffrn_measured_fraction_theta_max 0.959
_diffrn_measurement_device '95mm CCD camera on \k-goniostat'
_diffrn_measurement_device_type KappaCCD
_diffrn_measurement_method 'CCD rotation images, thick slices'
_diffrn_orient_matrix_type 'by Nonius Collect from scalepack cell'
_diffrn_orient_matrix_UB_11 -0.976429E-1
_diffrn_orient_matrix_UB_12 0.445339E-1
_diffrn_orient_matrix_UB_13 0.233124E-1
_diffrn_orient_matrix_UB_21 0.521013E-1
_diffrn_orient_matrix_UB_22 0.668487E-1
_diffrn_orient_matrix_UB_23 0.183861E-1
_diffrn_orient_matrix_UB_31 0.20559E-2
_diffrn_orient_matrix_UB_32 0.678965E-1
_diffrn_orient_matrix_UB_33 -0.520745E-1
_diffrn_radiation_monochromator graphite
_diffrn_radiation_probe x-ray
_diffrn_radiation_type MoK\a
_diffrn_radiation_wavelength 0.71073
_diffrn_reflns_av_R_equivalents 0.0507
_diffrn_reflns_av_unetI/netI 0.038
_diffrn_reflns_limit_h_max 11
_diffrn_reflns_limit_h_min -11
_diffrn_reflns_limit_k_max 12
_diffrn_reflns_limit_k_min -11
_diffrn_reflns_limit_l_max 21
_diffrn_reflns_limit_l_min -21
_diffrn_reflns_number 20676
_diffrn_reflns_theta_full 26.16
_diffrn_reflns_theta_max 26.16
_diffrn_reflns_theta_min 3.41
_diffrn_source 'Enraf Nonius FR590'
_exptl_absorpt_coefficient_mu 2.299
_exptl_absorpt_correction_T_max 0.6877
_exptl_absorpt_correction_T_min 0.5851
_exptl_absorpt_correction_type multi-scan
_exptl_absorpt_process_details
;
[c.f. r.h. blessing, acta cryst. (1995), a51, 33-38]
;
_exptl_crystal_colour colourless
_exptl_crystal_density_diffrn 1.658
_exptl_crystal_density_method 'not measured'
_exptl_crystal_description prism
_exptl_crystal_F_000 744
_exptl_crystal_size_max 0.2
_exptl_crystal_size_mid 0.2
_exptl_crystal_size_min 0.15
_refine_diff_density_max 0.733
_refine_diff_density_min -0.923
_refine_diff_density_rms 0.081
_refine_ls_extinction_method none
_refine_ls_goodness_of_fit_ref 1.042
_refine_ls_hydrogen_treatment constr
_refine_ls_matrix_type full
_refine_ls_number_parameters 340
_refine_ls_number_reflns 5783
_refine_ls_number_restraints 0
_refine_ls_restrained_S_all 1.042
_refine_ls_R_factor_all 0.0347
_refine_ls_R_factor_gt 0.0285
_refine_ls_shift/su_max 0.001
_refine_ls_shift/su_mean 0
_refine_ls_structure_factor_coef Fsqd
_refine_ls_weighting_details 'calc w=1/[\s^2^(Fo^2^)+(0.0134P)^2^+1.9791P] where P=(Fo^2^+2Fc^2^)/3'
_refine_ls_weighting_scheme calc
_refine_ls_wR_factor_gt 0.0577
_refine_ls_wR_factor_ref 0.0602
_reflns_number_gt 5118
_reflns_number_total 5783
_reflns_threshold_expression >2sigma(I)
_cod_data_source_file b801160e.txt
_cod_data_source_block (2)-mar1805
_cod_original_sg_symbol_H-M P-1
_cod_database_code 7003899

loop_
_symmetry_equiv_pos_as_xyz
'x, y, z'
'-x, -y, -z'

loop_
_atom_site_label
_atom_site_type_symbol
_atom_site_fract_x
_atom_site_fract_y
_atom_site_fract_z
_atom_site_U_iso_or_equiv
_atom_site_adp_type
_atom_site_occupancy
_atom_site_symmetry_multiplicity
_atom_site_calc_flag
_atom_site_refinement_flags
_atom_site_disorder_assembly
_atom_site_disorder_group
Fe Fe 0.29346(4) 0.07827(5) 0.33457(3) 0.02738(11) Uani 1 1 d . . .
In In 0.47353(2) 0.26802(2) 0.284845(12) 0.02375(6) Uani 1 1 d . A 1
I I 0.64315(3) 0.27211(3) 0.396178(14) 0.04466(8) Uani 1 1 d . A 1
O1 O 0.5562(3) -0.1089(3) 0.3397(2) 0.0737(10) Uani 1 1 d . A 1
O2 O 0.2814(3) 0.0669(3) 0.17233(16) 0.0624(8) Uani 1 1 d . A 1
N1 N 0.4075(3) 0.4895(2) 0.25230(14) 0.0259(5) Uani 1 1 d . A 1
N2 N 0.6411(2) 0.2902(3) 0.17438(14) 0.0261(5) Uani 1 1 d . A 1
C1 C 0.5037(3) 0.5804(3) 0.20634(17) 0.0296(7) Uani 1 1 d . A 1
C2 C 0.6457(3) 0.5418(3) 0.16427(18) 0.0327(7) Uani 1 1 d . A 1
H2 H 0.713 0.6144 0.1475 0.039 Uiso 1 1 calc R A 1
C3 C 0.7023(3) 0.4139(3) 0.14359(18) 0.0300(7) Uani 1 1 d . A 1
C4 C 0.4577(4) 0.7363(3) 0.1939(2) 0.0423(8) Uani 1 1 d . A 1
H4A H 0.3859 0.7578 0.1592 0.063 Uiso 1 1 calc R A 1
H4B H 0.5449 0.7906 0.1686 0.063 Uiso 1 1 calc R A 1
H4C H 0.4124 0.7613 0.2458 0.063 Uiso 1 1 calc R A 1
C5 C 0.8426(3) 0.4176(4) 0.0781(2) 0.0422(8) Uani 1 1 d . A 1
H5A H 0.9154 0.3444 0.0958 0.063 Uiso 1 1 calc R A 1
H5B H 0.8837 0.5099 0.0669 0.063 Uiso 1 1 calc R A 1
H5C H 0.8191 0.401 0.0293 0.063 Uiso 1 1 calc R A 1
C6 C 0.2575(3) 0.5380(3) 0.28444(18) 0.0280(6) Uani 1 1 d . A 1
C7 C 0.2226(4) 0.5798(3) 0.35795(19) 0.0328(7) Uani 1 1 d . A 1
C8 C 0.0754(4) 0.6180(3) 0.3886(2) 0.0419(8) Uani 1 1 d . A 1
H8 H 0.0501 0.6465 0.4388 0.05 Uiso 1 1 calc R A 1
C9 C -0.0347(4) 0.6157(4) 0.3483(2) 0.0470(9) Uani 1 1 d . A 1
C10 C 0.0031(4) 0.5741(4) 0.2752(2) 0.0465(9) Uani 1 1 d . A 1
H10 H -0.0723 0.5722 0.247 0.056 Uiso 1 1 calc R A 1
C11 C 0.1492(4) 0.5346(4) 0.2418(2) 0.0367(8) Uani 1 1 d . A 1
C12 C 0.3389(4) 0.5839(4) 0.4041(2) 0.0434(8) Uani 1 1 d . A 1
H12A H 0.3846 0.489 0.4181 0.065 Uiso 1 1 calc R A 1
H12B H 0.2931 0.6184 0.4533 0.065 Uiso 1 1 calc R A 1
H12C H 0.4147 0.6469 0.3712 0.065 Uiso 1 1 calc R A 1
C13 C -0.1951(4) 0.6587(5) 0.3824(3) 0.0713(14) Uani 1 1 d . A 1
H13A H -0.2567 0.6503 0.3454 0.107 Uiso 0.5 1 calc PR A 1
H13B H -0.2023 0.7563 0.3892 0.107 Uiso 0.5 1 calc PR A 1
H13C H -0.2295 0.5971 0.4344 0.107 Uiso 0.5 1 calc PR A 1
H13D H -0.2023 0.6855 0.434 0.107 Uiso 0.5 1 calc PR A 1
H13E H -0.2567 0.5795 0.3902 0.107 Uiso 0.5 1 calc PR A 1
H13F H -0.2295 0.7387 0.345 0.107 Uiso 0.5 1 calc PR A 1
C14 C 0.1873(4) 0.4889(5) 0.1626(2) 0.0552(11) Uani 1 1 d . A 1
H14A H 0.0999 0.5042 0.1388 0.083 Uiso 1 1 calc R A 1
H14B H 0.2196 0.3888 0.1708 0.083 Uiso 1 1 calc R A 1
H14C H 0.2672 0.5438 0.1265 0.083 Uiso 1 1 calc R A 1
C15 C 0.6913(3) 0.1748(3) 0.13386(17) 0.0268(6) Uani 1 1 d . A 1
C16 C 0.7937(3) 0.0701(3) 0.16030(18) 0.0315(7) Uani 1 1 d . A 1
C17 C 0.8401(3) -0.0381(3) 0.11823(19) 0.0352(7) Uani 1 1 d . A 1
H17 H 0.9088 -0.11 0.1366 0.042 Uiso 1 1 calc R A 1
C18 C 0.7902(3) -0.0449(3) 0.05068(19) 0.0327(7) Uani 1 1 d . A 1
C19 C 0.6866(3) 0.0600(4) 0.02651(18) 0.0347(7) Uani 1 1 d . A 1
H19 H 0.6497 0.0569 -0.0193 0.042 Uiso 1 1 calc R A 1
C20 C 0.6357(3) 0.1683(3) 0.06671(17) 0.0287(7) Uani 1 1 d . A 1
C21 C 0.8609(4) 0.0753(4) 0.2301(2) 0.0426(8) Uani 1 1 d . A 1
H21A H 0.9409 0.0015 0.2339 0.064 Uiso 1 1 calc R A 1
H21B H 0.7847 0.0602 0.2798 0.064 Uiso 1 1 calc R A 1
H21C H 0.9008 0.1674 0.222 0.064 Uiso 1 1 calc R A 1
C22 C 0.8490(4) -0.1589(4) 0.0040(2) 0.0431(8) Uani 1 1 d . A 1
H22A H 0.801 -0.1465 -0.0416 0.065 Uiso 0.5 1 calc PR A 1
H22B H 0.828 -0.251 0.0388 0.065 Uiso 0.5 1 calc PR A 1
H22C H 0.9561 -0.1535 -0.0158 0.065 Uiso 0.5 1 calc PR A 1
H22D H 0.9225 -0.2208 0.0292 0.065 Uiso 0.5 1 calc PR A 1
H22E H 0.8954 -0.1164 -0.0512 0.065 Uiso 0.5 1 calc PR A 1
H22F H 0.7673 -0.2138 0.0034 0.065 Uiso 0.5 1 calc PR A 1
C23 C 0.5251(4) 0.2812(4) 0.03767(19) 0.0408(8) Uani 1 1 d . A 1
H23A H 0.4978 0.2601 -0.0091 0.061 Uiso 1 1 calc R A 1
H23B H 0.5692 0.3725 0.0227 0.061 Uiso 1 1 calc R A 1
H23C H 0.4366 0.2843 0.0805 0.061 Uiso 1 1 calc R A 1
C24 C 0.4535(4) -0.0326(4) 0.3362(2) 0.0417(8) Uani 1 1 d . A 1
C25 C 0.2888(4) 0.0740(4) 0.2363(2) 0.0403(8) Uani 1 1 d . A 1
C26 C 0.1673(3) -0.0320(4) 0.44038(19) 0.0361(8) Uani 1 1 d . A 1
H26 H 0.1831 -0.1293 0.4618 0.043 Uiso 1 1 calc R A 1
C27 C 0.2322(4) 0.0790(4) 0.45729(19) 0.0389(8) Uani 1 1 d . A 1
H27 H 0.2999 0.0701 0.4914 0.047 Uiso 1 1 calc R A 1
C28 C 0.1775(4) 0.2055(4) 0.4139(2) 0.0478(10) Uani 1 1 d . A 1
H28 H 0.2011 0.2975 0.4143 0.057 Uiso 1 1 calc R A 1
C29 C 0.0823(4) 0.1721(4) 0.3700(2) 0.0502(10) Uani 1 1 d . A 1
H29 H 0.0314 0.2374 0.3351 0.06 Uiso 1 1 calc R A 1
C30 C 0.0757(3) 0.0255(4) 0.3868(2) 0.0434(9) Uani 1 1 d . A 1
H30 H 0.0189 -0.0258 0.3655 0.052 Uiso 1 1 calc R A 1

loop_
_atom_site_aniso_label
_atom_site_aniso_U_11
_atom_site_aniso_U_22
_atom_site_aniso_U_33
_atom_site_aniso_U_23
_atom_site_aniso_U_13
_atom_site_aniso_U_12
Fe 0.0231(2) 0.0270(2) 0.0294(2) -0.00146(18) -0.00400(17) -0.00239(17)
In 0.02297(11) 0.02442(11) 0.02244(11) -0.00321(8) -0.00330(8) -0.00192(8)
I 0.05076(14) 0.05090(16) 0.04021(14) -0.01322(11) -0.02632(11) 0.00698(11)
O1 0.0391(15) 0.0405(16) 0.134(3) -0.0065(17) -0.0201(17) 0.0116(13)
O2 0.0714(19) 0.082(2) 0.0393(16) -0.0158(15) -0.0135(13) -0.0190(16)
N1 0.0267(12) 0.0245(13) 0.0243(12) -0.0032(10) -0.0035(10) 0.0003(10)
N2 0.0235(12) 0.0294(14) 0.0242(12) -0.0059(11) -0.0026(10) -0.0012(10)
C1 0.0392(17) 0.0259(16) 0.0237(15) -0.0050(13) -0.0051(13) -0.0055(13)
C2 0.0320(16) 0.0318(18) 0.0305(16) -0.0029(14) 0.0018(13) -0.0112(13)
C3 0.0243(15) 0.0368(18) 0.0268(16) -0.0056(14) -0.0009(12) -0.0048(13)
C4 0.055(2) 0.0272(18) 0.0367(19) -0.0035(15) 0.0043(16) -0.0040(15)
C5 0.0322(17) 0.044(2) 0.045(2) -0.0122(17) 0.0081(15) -0.0089(15)
C6 0.0311(15) 0.0202(15) 0.0293(16) -0.0017(13) -0.0048(12) 0.0018(12)
C7 0.0414(18) 0.0187(15) 0.0335(17) -0.0044(13) -0.0016(14) 0.0026(13)
C8 0.049(2) 0.0261(17) 0.042(2) -0.0094(15) 0.0076(16) 0.0009(15)
C9 0.0365(19) 0.0264(18) 0.066(3) -0.0043(18) 0.0041(18) 0.0062(14)
C10 0.0323(18) 0.041(2) 0.064(3) -0.0036(19) -0.0155(17) 0.0065(15)
C11 0.0368(17) 0.0351(18) 0.0375(18) -0.0037(15) -0.0117(14) 0.0023(14)
C12 0.059(2) 0.040(2) 0.0327(18) -0.0156(16) -0.0082(16) -0.0002(17)
C13 0.041(2) 0.055(3) 0.102(4) -0.016(3) 0.010(2) 0.0108(19)
C14 0.047(2) 0.079(3) 0.046(2) -0.018(2) -0.0245(18) 0.009(2)
C15 0.0219(14) 0.0304(16) 0.0249(15) -0.0047(13) 0.0017(11) -0.0035(12)
C16 0.0229(15) 0.0367(18) 0.0324(17) -0.0074(14) -0.0015(12) -0.0002(13)
C17 0.0252(15) 0.0353(18) 0.0394(18) -0.0039(15) -0.0005(13) 0.0014(13)
C18 0.0304(16) 0.0317(18) 0.0330(17) -0.0089(14) 0.0053(13) -0.0106(13)
C19 0.0357(17) 0.0408(19) 0.0256(16) -0.0061(14) -0.0002(13) -0.0091(14)
C20 0.0278(15) 0.0312(17) 0.0250(15) -0.0061(13) -0.0005(12) -0.0034(13)
C21 0.0342(18) 0.053(2) 0.046(2) -0.0171(18) -0.0182(15) 0.0094(16)
C22 0.048(2) 0.036(2) 0.041(2) -0.0128(16) 0.0059(16) -0.0054(16)
C23 0.0418(19) 0.049(2) 0.0297(17) -0.0051(16) -0.0111(14) 0.0060(16)
C24 0.0367(18) 0.0267(17) 0.060(2) -0.0040(16) -0.0108(16) -0.0032(15)
C25 0.0360(18) 0.043(2) 0.043(2) -0.0065(17) -0.0071(15) -0.0108(15)
C26 0.0360(17) 0.0347(18) 0.0311(17) 0.0019(14) -0.0005(14) -0.0064(14)
C27 0.0405(18) 0.043(2) 0.0315(17) -0.0065(15) -0.0030(14) -0.0080(15)
C28 0.051(2) 0.034(2) 0.044(2) -0.0078(17) 0.0202(17) -0.0032(16)
C29 0.0270(17) 0.057(2) 0.046(2) 0.0115(19) 0.0050(15) 0.0115(16)
C30 0.0269(16) 0.063(2) 0.0360(18) -0.0007(17) -0.0015(14) -0.0137(16)

loop_
_atom_type_symbol
_atom_type_description
_atom_type_scat_dispersion_real
_atom_type_scat_dispersion_imag
_atom_type_scat_source
C C 0.0033 0.0016 'International Tables Vol C Tables 4.2.6.8 and 6.1.1.4'
H H 0 0 'International Tables Vol C Tables 4.2.6.8 and 6.1.1.4'
Fe Fe 0.3463 0.8444 'International Tables Vol C Tables 4.2.6.8 and 6.1.1.4'
I I -0.4742 1.8119 'International Tables Vol C Tables 4.2.6.8 and 6.1.1.4'
In In -0.7276 1.31 'International Tables Vol C Tables 4.2.6.8 and 6.1.1.4'
N N 0.0061 0.0033 'International Tables Vol C Tables 4.2.6.8 and 6.1.1.4'
O O 0.0106 0.006 'International Tables Vol C Tables 4.2.6.8 and 6.1.1.4'

loop_
_geom_angle_atom_site_label_1
_geom_angle_atom_site_label_2
_geom_angle_atom_site_label_3
_geom_angle
_geom_angle_site_symmetry_1
_geom_angle_site_symmetry_3
_geom_angle_publ_flag
C25 Fe C24 94.87(17) . . ?
C25 Fe C26 128.01(14) . . ?
C24 Fe C26 96.00(15) . . ?
C25 Fe C30 97.33(14) . . ?
C24 Fe C30 127.01(15) . . ?
C26 Fe C30 39.10(12) . . ?
C25 Fe C29 99.29(16) . . ?
C24 Fe C29 161.39(15) . . ?
C26 Fe C29 65.72(13) . . ?
C30 Fe C29 39.18(15) . . ?
C25 Fe C27 163.13(14) . . ?
C24 Fe C27 97.82(16) . . ?
C26 Fe C27 39.51(13) . . ?
C30 Fe C27 66.10(14) . . ?
C29 Fe C27 66.14(14) . . ?
C25 Fe C28 132.34(16) . . ?
C24 Fe C28 131.57(17) . . ?
C26 Fe C28 65.72(13) . . ?
C30 Fe C28 65.64(15) . . ?
C29 Fe C28 39.18(16) . . ?
C27 Fe C28 39.36(14) . . ?
C25 Fe In 90.32(11) . . ?
C24 Fe In 83.47(11) . . ?
C26 Fe In 141.39(10) . . ?
C30 Fe In 147.38(11) . . ?
C29 Fe In 108.34(11) . . ?
C27 Fe In 102.10(9) . . ?
C28 Fe In 85.83(10) . . ?
N2 In N1 88.89(9) . . ?
N2 In Fe 125.44(7) . . ?
N1 In Fe 123.49(6) . . ?
N2 In I 101.29(6) . . ?
N1 In I 101.29(6) . . ?
Fe In I 111.639(13) . . ?
C1 N1 C6 120.3(2) . . ?
C1 N1 In 121.0(2) . . ?
C6 N1 In 118.70(17) . . ?
C3 N2 C15 118.8(2) . . ?
C3 N2 In 119.3(2) . . ?
C15 N2 In 121.96(17) . . ?
N1 C1 C2 124.3(3) . . ?
N1 C1 C4 118.9(3) . . ?
C2 C1 C4 116.7(3) . . ?
C3 C2 C1 130.0(3) . . ?
C3 C2 H2 115 . . ?
C1 C2 H2 115 . . ?
N2 C3 C2 125.5(3) . . ?
N2 C3 C5 118.0(3) . . ?
C2 C3 C5 116.4(3) . . ?
C7 C6 C11 121.5(3) . . ?
C7 C6 N1 120.2(3) . . ?
C11 C6 N1 118.2(3) . . ?
C6 C7 C8 118.2(3) . . ?
C6 C7 C12 121.8(3) . . ?
C8 C7 C12 120.0(3) . . ?
C9 C8 C7 121.9(3) . . ?
C9 C8 H8 119 . . ?
C7 C8 H8 119 . . ?
C8 C9 C10 118.7(3) . . ?
C8 C9 C13 121.3(4) . . ?
C10 C9 C13 120.0(4) . . ?
C9 C10 C11 121.7(3) . . ?
C9 C10 H10 119.2 . . ?
C11 C10 H10 119.2 . . ?
C6 C11 C10 118.0(3) . . ?
C6 C11 C14 121.3(3) . . ?
C10 C11 C14 120.7(3) . . ?
C9 C13 H13A 109.5 . . ?
C9 C13 H13B 109.5 . . ?
H13A C13 H13B 109.5 . . ?
C9 C13 H13C 109.5 . . ?
H13A C13 H13C 109.5 . . ?
H13B C13 H13C 109.5 . . ?
C9 C13 H13D 109.5 . . ?
H13A C13 H13D 141.1 . . ?
H13B C13 H13D 56.3 . . ?
H13C C13 H13D 56.3 . . ?
C9 C13 H13E 109.5 . . ?
H13A C13 H13E 56.3 . . ?
H13B C13 H13E 141.1 . . ?
H13C C13 H13E 56.3 . . ?
H13D C13 H13E 109.5 . . ?
C9 C13 H13F 109.5 . . ?
H13A C13 H13F 56.3 . . ?
H13B C13 H13F 56.3 . . ?
H13C C13 H13F 141.1 . . ?
H13D C13 H13F 109.5 . . ?
H13E C13 H13F 109.5 . . ?
C16 C15 C20 119.9(3) . . ?
C16 C15 N2 121.0(3) . . ?
C20 C15 N2 119.1(3) . . ?
C17 C16 C15 118.7(3) . . ?
C17 C16 C21 119.4(3) . . ?
C15 C16 C21 121.9(3) . . ?
C18 C17 C16 122.6(3) . . ?
C18 C17 H17 118.7 . . ?
C16 C17 H17 118.7 . . ?
C17 C18 C19 117.3(3) . . ?
C17 C18 C22 121.2(3) . . ?
C19 C18 C22 121.4(3) . . ?
C20 C19 C18 122.3(3) . . ?
C20 C19 H19 118.9 . . ?
C18 C19 H19 118.9 . . ?
C19 C20 C15 119.2(3) . . ?
C19 C20 C23 120.5(3) . . ?
C15 C20 C23 120.2(3) . . ?
C18 C22 H22A 109.5 . . ?
C18 C22 H22B 109.5 . . ?
H22A C22 H22B 109.5 . . ?
C18 C22 H22C 109.5 . . ?
H22A C22 H22C 109.5 . . ?
H22B C22 H22C 109.5 . . ?
C18 C22 H22D 109.5 . . ?
H22A C22 H22D 141.1 . . ?
H22B C22 H22D 56.3 . . ?
H22C C22 H22D 56.3 . . ?
C18 C22 H22E 109.5 . . ?
H22A C22 H22E 56.3 . . ?
H22B C22 H22E 141.1 . . ?
H22C C22 H22E 56.3 . . ?
H22D C22 H22E 109.5 . . ?
C18 C22 H22F 109.5 . . ?
H22A C22 H22F 56.3 . . ?
H22B C22 H22F 56.3 . . ?
H22C C22 H22F 141.1 . . ?
H22D C22 H22F 109.5 . . ?
H22E C22 H22F 109.5 . . ?
O1 C24 Fe 177.5(3) . . ?
O2 C25 Fe 177.1(3) . . ?
C30 C26 C27 108.5(3) . . ?
C30 C26 Fe 70.54(18) . . ?
C27 C26 Fe 70.40(18) . . ?
C30 C26 H26 125.8 . . ?
C27 C26 H26 125.8 . . ?
Fe C26 H26 124.9 . . ?
C28 C27 C26 107.1(3) . . ?
C28 C27 Fe 70.5(2) . . ?
C26 C27 Fe 70.09(19) . . ?
C28 C27 H27 126.5 . . ?
C26 C27 H27 126.5 . . ?
Fe C27 H27 124.5 . . ?
C29 C28 C27 108.3(3) . . ?
C29 C28 Fe 70.1(2) . . ?
C27 C28 Fe 70.1(2) . . ?
C29 C28 H28 125.9 . . ?
C27 C28 H28 125.9 . . ?
Fe C28 H28 125.5 . . ?
C30 C29 C28 108.0(3) . . ?
C30 C29 Fe 70.4(2) . . ?
C28 C29 Fe 70.7(2) . . ?
C30 C29 H29 126 . . ?
C28 C29 H29 126 . . ?
Fe C29 H29 124.5 . . ?
C26 C30 C29 108.2(3) . . ?
C26 C30 Fe 70.36(18) . . ?
C29 C30 Fe 70.43(19) . . ?
C26 C30 H30 125.9 . . ?
C29 C30 H30 125.9 . . ?
Fe C30 H30 124.9 . . ?

loop_
_geom_bond_atom_site_label_1
_geom_bond_atom_site_label_2
_geom_bond_distance
_geom_bond_site_symmetry_2
_geom_bond_publ_flag
Fe C25 1.742(4) . ?
Fe C24 1.744(3) . ?
Fe C26 2.088(3) . ?
Fe C30 2.090(3) . ?
Fe C29 2.091(3) . ?
Fe C27 2.092(3) . ?
Fe C28 2.098(4) . ?
Fe In 2.5094(4) . ?
In N2 2.169(2) . ?
In N1 2.170(2) . ?
In I 2.7882(3) . ?
O1 C24 1.150(4) . ?
O2 C25 1.155(4) . ?
N1 C1 1.328(4) . ?
N1 C6 1.448(4) . ?
N2 C3 1.341(4) . ?
N2 C15 1.439(4) . ?
C1 C2 1.411(4) . ?
C1 C4 1.518(4) . ?
C2 C3 1.391(5) . ?
C2 H2 0.95 . ?
C3 C5 1.523(4) . ?
C4 H4A 0.98 . ?
C4 H4B 0.98 . ?
C4 H4C 0.98 . ?
C5 H5A 0.98 . ?
C5 H5B 0.98 . ?
C5 H5C 0.98 . ?
C6 C7 1.392(4) . ?
C6 C11 1.394(4) . ?
C7 C8 1.392(5) . ?
C7 C12 1.503(5) . ?
C8 C9 1.377(5) . ?
C8 H8 0.95 . ?
C9 C10 1.385(5) . ?
C9 C13 1.522(5) . ?
C10 C11 1.398(5) . ?
C10 H10 0.95 . ?
C11 C14 1.502(5) . ?
C12 H12A 0.98 . ?
C12 H12B 0.98 . ?
C12 H12C 0.98 . ?
C13 H13A 0.98 . ?
C13 H13B 0.98 . ?
C13 H13C 0.98 . ?
C13 H13D 0.98 . ?
C13 H13E 0.98 . ?
C13 H13F 0.98 . ?
C14 H14A 0.98 . ?
C14 H14B 0.98 . ?
C14 H14C 0.98 . ?
C15 C16 1.397(4) . ?
C15 C20 1.406(4) . ?
C16 C17 1.392(5) . ?
C16 C21 1.510(4) . ?
C17 C18 1.384(5) . ?
C17 H17 0.95 . ?
C18 C19 1.392(5) . ?
C18 C22 1.506(5) . ?
C19 C20 1.378(4) . ?
C19 H19 0.95 . ?
C20 C23 1.510(4) . ?
C21 H21A 0.98 . ?
C21 H21B 0.98 . ?
C21 H21C 0.98 . ?
C22 H22A 0.98 . ?
C22 H22B 0.98 . ?
C22 H22C 0.98 . ?
C22 H22D 0.98 . ?
C22 H22E 0.98 . ?
C22 H22F 0.98 . ?
C23 H23A 0.98 . ?
C23 H23B 0.98 . ?
C23 H23C 0.98 . ?
C26 C30 1.398(5) . ?
C26 C27 1.413(5) . ?
C26 H26 0.95 . ?
C27 C28 1.411(5) . ?
C27 H27 0.95 . ?
C28 C29 1.405(6) . ?
C28 H28 0.95 . ?
C29 C30 1.402(5) . ?
C29 H29 0.95 . ?
C30 H30 0.95 . ?
